data_1560862
loop_
_publ_author_name
'Shiryaev, Alexey A.'
'Burkhanova, Tatyana M.'
'Mitoraj, Mariusz P.'
'Kukulka, Mercedes'
'Sagan, Filip'
'Mahmoudi, Ghodrat'
'Babashkina, Maria G.'
'Bolte, Michael'
'Safin, Damir A.'

_publ_section_title
;
 Supramolecular structures of NiII and CuII with the sterically demanding
 Schiff base dyes driven by cooperative action of preagostic and other
 non-covalent interactions
;
_journal_issue 3
_journal_name_full IUCrJ
_journal_paper_doi 10.1107/S2052252521000610
_journal_volume 8
_journal_year 2021
_chemical_formula_moiety 'C26 H32 Cu N2 O2'
_chemical_formula_sum 'C26 H32 Cu N2 O2'
_chemical_formula_weight 468.07
_space_group_crystal_system triclinic
_space_group_IT_number 2
_space_group_name_Hall '-P 1'
_space_group_name_H-M_alt 'P -1'
_atom_sites_solution_hydrogens geom
_audit_creation_method SHELXL-2016/6
_cell_angle_alpha 97.647(5)
_cell_angle_beta 101.861(5)
_cell_angle_gamma 105.261(5)
_cell_formula_units_Z 1
_cell_length_a 6.4641(4)
_cell_length_b 7.7224(5)
_cell_length_c 11.9925(7)
_cell_measurement_reflns_used 12420
_cell_measurement_temperature 173(2)
_cell_measurement_theta_max 29.98
_cell_measurement_theta_min 3.38
_cell_volume 553.99(6)
_computing_cell_refinement 'X-Area (Stoe & Cie, 2001)'
_computing_data_collection 'X-Area (Stoe & Cie, 2001)'
_computing_data_reduction 'X-Area (Stoe & Cie, 2001)'
_computing_molecular_graphics 'XP in SHELXTL-Plus (Sheldrick, 2008)'
_computing_publication_material SHELXL
_computing_structure_refinement 'SHELXL (Sheldrick, 2008)'
_computing_structure_solution 'SHELXS (Sheldrick, 2008)'
_diffrn_ambient_temperature 173(2)
_diffrn_measured_fraction_theta_full 0.990
_diffrn_measured_fraction_theta_max 0.992
_diffrn_measurement_device_type 'STOE IPDS II two-circle-diffractometer'
_diffrn_measurement_method \w
_diffrn_radiation_type MoK\a
_diffrn_radiation_wavelength 0.71073
_diffrn_reflns_av_R_equivalents 0.0206
_diffrn_reflns_av_unetI/netI 0.0126
_diffrn_reflns_Laue_measured_fraction_full 0.990
_diffrn_reflns_Laue_measured_fraction_max 0.992
_diffrn_reflns_limit_h_max 8
_diffrn_reflns_limit_h_min -8
_diffrn_reflns_limit_k_max 10
_diffrn_reflns_limit_k_min -10
_diffrn_reflns_limit_l_max 16
_diffrn_reflns_limit_l_min -16
_diffrn_reflns_number 12420
_diffrn_reflns_point_group_measured_fraction_full 0.990
_diffrn_reflns_point_group_measured_fraction_max 0.992
_diffrn_reflns_theta_full 25.000
_diffrn_reflns_theta_max 29.579
_diffrn_reflns_theta_min 3.375
_diffrn_source 'Genix 3D I\mS microfocus X-ray source'
_exptl_absorpt_coefficient_mu 1.011
_exptl_absorpt_correction_T_max 1.000
_exptl_absorpt_correction_T_min 0.613
_exptl_absorpt_correction_type multi-scan
_exptl_absorpt_process_details 'X-Area (Stoe & Cie, 2001)'
_exptl_crystal_colour 'dark red'
_exptl_crystal_density_diffrn 1.403
_exptl_crystal_description block
_exptl_crystal_F_000 247
_exptl_crystal_size_max 0.280
_exptl_crystal_size_mid 0.260
_exptl_crystal_size_min 0.140
_refine_diff_density_max 0.400
_refine_diff_density_min -0.448
_refine_diff_density_rms 0.056
_refine_ls_extinction_method none
_refine_ls_goodness_of_fit_ref 1.103
_refine_ls_hydrogen_treatment constr
_refine_ls_matrix_type full
_refine_ls_number_parameters 142
_refine_ls_number_reflns 3073
_refine_ls_number_restraints 0
_refine_ls_restrained_S_all 1.103
_refine_ls_R_factor_all 0.0252
_refine_ls_R_factor_gt 0.0251
_refine_ls_shift/su_max 0.000
_refine_ls_shift/su_mean 0.000
_refine_ls_structure_factor_coef Fsqd
_refine_ls_weighting_details 'w=1/[\s^2^(Fo^2^)+(0.0362P)^2^+0.2633P] where P=(Fo^2^+2Fc^2^)/3'
_refine_ls_weighting_scheme calc
_refine_ls_wR_factor_gt 0.0692
_refine_ls_wR_factor_ref 0.0693
_reflns_Friedel_coverage 0.000
_reflns_number_gt 3052
_reflns_number_total 3073
_reflns_threshold_expression 'I > 2\s(I)'
_cod_data_source_file ed5022.cif
_cod_data_source_block ba36
_cod_database_code 1560862
_shelx_shelxl_version_number 2016/6
_shelx_space_group_comment
; 
The symmetry employed for this shelxl refinement is uniquely defined 
by the following loop, which should always be used as a source of 
symmetry information in preference to the above space-group names. 
They are only intended as comments. 
;
_shelx_estimated_absorpt_t_min 0.765
_shelx_estimated_absorpt_t_max 0.871

loop_
_space_group_symop_operation_xyz
'x, y, z'
'-x, -y, -z'

loop_
_atom_site_label
_atom_site_type_symbol
_atom_site_fract_x
_atom_site_fract_y
_atom_site_fract_z
_atom_site_U_iso_or_equiv
_atom_site_adp_type
_atom_site_occupancy
_atom_site_site_symmetry_order
_atom_site_calc_flag
_atom_site_refinement_flags_posn
_atom_site_refinement_flags_adp
_atom_site_refinement_flags_occupancy
_atom_site_disorder_assembly
_atom_site_disorder_group
Cu1 Cu 0.500000 0.000000 0.500000 0.01445(7) Uani 1 2 d S . P . .
O1 O 0.62861(15) 0.10824(14) 0.65936(8) 0.02276(18) Uani 1 1 d . . . . .
N1 N 0.28645(16) 0.15003(13) 0.49196(8) 0.01533(17) Uani 1 1 d . . . . .
C1 C 0.52316(19) 0.15818(15) 0.73405(10) 0.0172(2) Uani 1 1 d . . . . .
C2 C 0.32425(19) 0.20477(15) 0.70143(10) 0.0165(2) Uani 1 1 d . . . . .
C3 C 0.2205(2) 0.25847(17) 0.78688(11) 0.0209(2) Uani 1 1 d . . . . .
H3 H 0.087226 0.289211 0.763784 0.025 Uiso 1 1 calc R U . . .
C4 C 0.3080(2) 0.2674(2) 0.90304(11) 0.0263(3) Uani 1 1 d . . . . .
H4 H 0.235524 0.302308 0.959692 0.032 Uiso 1 1 calc R U . . .
C5 C 0.5068(2) 0.2237(2) 0.93612(11) 0.0268(3) Uani 1 1 d . . . . .
H5 H 0.569738 0.230612 1.016079 0.032 Uiso 1 1 calc R U . . .
C6 C 0.6119(2) 0.17110(18) 0.85437(11) 0.0231(2) Uani 1 1 d . . . . .
H6 H 0.746454 0.142915 0.879114 0.028 Uiso 1 1 calc R U . . .
C7 C 0.22891(18) 0.21071(15) 0.58270(10) 0.0165(2) Uani 1 1 d . . . . .
H7 H 0.112088 0.264683 0.570066 0.020 Uiso 1 1 calc R U . . .
C11 C 0.18580(18) 0.18372(15) 0.37711(9) 0.01557(19) Uani 1 1 d . . . . .
H11 H 0.126641 0.062772 0.321933 0.019 Uiso 1 1 calc R U . . .
C12 C 0.36967(19) 0.30361(18) 0.33374(10) 0.0198(2) Uani 1 1 d . . . . .
H12A H 0.427589 0.427010 0.384201 0.024 Uiso 1 1 calc R U . . .
H12B H 0.493098 0.249291 0.338095 0.024 Uiso 1 1 calc R U . . .
C13 C 0.2817(2) 0.31991(18) 0.20825(11) 0.0214(2) Uani 1 1 d . . . . .
H13A H 0.400704 0.402576 0.182950 0.026 Uiso 1 1 calc R U . . .
H13B H 0.236701 0.197982 0.156725 0.026 Uiso 1 1 calc R U . . .
C14 C 0.0840(2) 0.39460(18) 0.19761(11) 0.0232(2) Uani 1 1 d . . . . .
H14A H 0.022288 0.394243 0.114856 0.028 Uiso 1 1 calc R U . . .
H14B H 0.133805 0.522831 0.240863 0.028 Uiso 1 1 calc R U . . .
C15 C -0.0962(2) 0.28056(19) 0.24529(11) 0.0225(2) Uani 1 1 d . . . . .
H15A H -0.157909 0.155905 0.196509 0.027 Uiso 1 1 calc R U . . .
H15B H -0.217828 0.336929 0.241562 0.027 Uiso 1 1 calc R U . . .
C16 C -0.00449(19) 0.26762(17) 0.37146(10) 0.0192(2) Uani 1 1 d . . . . .
H16A H 0.049283 0.391204 0.421615 0.023 Uiso 1 1 calc R U . . .
H16B H -0.123098 0.190565 0.399938 0.023 Uiso 1 1 calc R U . . .

loop_
_atom_site_aniso_label
_atom_site_aniso_U_11
_atom_site_aniso_U_22
_atom_site_aniso_U_33
_atom_site_aniso_U_23
_atom_site_aniso_U_13
_atom_site_aniso_U_12
Cu1 0.01390(10) 0.01745(10) 0.01309(10) 0.00152(6) 0.00287(6) 0.00766(7)
O1 0.0198(4) 0.0326(5) 0.0161(4) -0.0031(3) 0.0011(3) 0.0148(4)
N1 0.0145(4) 0.0174(4) 0.0152(4) 0.0039(3) 0.0033(3) 0.0067(3)
C1 0.0182(5) 0.0168(5) 0.0155(5) 0.0002(4) 0.0025(4) 0.0064(4)
C2 0.0180(5) 0.0170(5) 0.0154(5) 0.0029(4) 0.0046(4) 0.0066(4)
C3 0.0216(5) 0.0247(6) 0.0192(5) 0.0032(4) 0.0078(4) 0.0101(4)
C4 0.0299(6) 0.0334(7) 0.0183(5) 0.0032(5) 0.0101(5) 0.0118(5)
C5 0.0311(6) 0.0332(7) 0.0156(5) 0.0035(5) 0.0035(5) 0.0111(5)
C6 0.0240(6) 0.0270(6) 0.0173(5) 0.0018(4) 0.0005(4) 0.0108(5)
C7 0.0162(5) 0.0182(5) 0.0173(5) 0.0040(4) 0.0049(4) 0.0078(4)
C11 0.0142(5) 0.0191(5) 0.0150(5) 0.0047(4) 0.0038(4) 0.0069(4)
C12 0.0152(5) 0.0264(6) 0.0198(5) 0.0083(4) 0.0057(4) 0.0067(4)
C13 0.0215(5) 0.0275(6) 0.0195(5) 0.0092(4) 0.0080(4) 0.0101(5)
C14 0.0224(5) 0.0278(6) 0.0247(6) 0.0137(5) 0.0075(4) 0.0112(5)
C15 0.0167(5) 0.0306(6) 0.0236(6) 0.0122(5) 0.0044(4) 0.0099(4)
C16 0.0168(5) 0.0248(5) 0.0209(5) 0.0087(4) 0.0068(4) 0.0109(4)

loop_
_atom_type_symbol
_atom_type_description
_atom_type_scat_dispersion_real
_atom_type_scat_dispersion_imag
_atom_type_scat_source
C C 0.0033 0.0016 'International Tables Vol C Tables 4.2.6.8 and 6.1.1.4'
H H 0.0000 0.0000 'International Tables Vol C Tables 4.2.6.8 and 6.1.1.4'
Cu Cu 0.3201 1.2651 'International Tables Vol C Tables 4.2.6.8 and 6.1.1.4'
N N 0.0061 0.0033 'International Tables Vol C Tables 4.2.6.8 and 6.1.1.4'
O O 0.0106 0.0060 'International Tables Vol C Tables 4.2.6.8 and 6.1.1.4'

loop_
_geom_angle_atom_site_label_1
_geom_angle_atom_site_label_2
_geom_angle_atom_site_label_3
_geom_angle
_geom_angle_site_symmetry_1
_geom_angle_site_symmetry_3
_geom_angle_publ_flag
O1 Cu1 O1 180.0 2_656 . ?
O1 Cu1 N1 89.42(4) 2_656 . ?
O1 Cu1 N1 90.58(4) . . ?
O1 Cu1 N1 90.58(4) 2_656 2_656 ?
O1 Cu1 N1 89.42(4) . 2_656 ?
N1 Cu1 N1 180.0 . 2_656 ?
C1 O1 Cu1 125.74(8) . . ?
C7 N1 C11 119.42(9) . . ?
C7 N1 Cu1 121.86(8) . . ?
C11 N1 Cu1 118.66(7) . . ?
O1 C1 C2 123.30(10) . . ?
O1 C1 C6 119.35(11) . . ?
C2 C1 C6 117.33(11) . . ?
C3 C2 C1 120.14(11) . . ?
C3 C2 C7 117.71(10) . . ?
C1 C2 C7 122.03(10) . . ?
C4 C3 C2 121.49(11) . . ?
C4 C3 H3 119.3 . . ?
C2 C3 H3 119.3 . . ?
C3 C4 C5 118.65(12) . . ?
C3 C4 H4 120.7 . . ?
C5 C4 H4 120.7 . . ?
C6 C5 C4 121.06(12) . . ?
C6 C5 H5 119.5 . . ?
C4 C5 H5 119.5 . . ?
C5 C6 C1 121.32(12) . . ?
C5 C6 H6 119.3 . . ?
C1 C6 H6 119.3 . . ?
N1 C7 C2 126.51(10) . . ?
N1 C7 H7 116.7 . . ?
C2 C7 H7 116.7 . . ?
N1 C11 C16 116.76(9) . . ?
N1 C11 C12 108.36(9) . . ?
C16 C11 C12 109.78(9) . . ?
N1 C11 H11 107.2 . . ?
C16 C11 H11 107.2 . . ?
C12 C11 H11 107.2 . . ?
C13 C12 C11 110.60(9) . . ?
C13 C12 H12A 109.5 . . ?
C11 C12 H12A 109.5 . . ?
C13 C12 H12B 109.5 . . ?
C11 C12 H12B 109.5 . . ?
H12A C12 H12B 108.1 . . ?
C14 C13 C12 110.78(10) . . ?
C14 C13 H13A 109.5 . . ?
C12 C13 H13A 109.5 . . ?
C14 C13 H13B 109.5 . . ?
C12 C13 H13B 109.5 . . ?
H13A C13 H13B 108.1 . . ?
C13 C14 C15 111.43(10) . . ?
C13 C14 H14A 109.3 . . ?
C15 C14 H14A 109.3 . . ?
C13 C14 H14B 109.3 . . ?
C15 C14 H14B 109.3 . . ?
H14A C14 H14B 108.0 . . ?
C14 C15 C16 111.20(10) . . ?
C14 C15 H15A 109.4 . . ?
C16 C15 H15A 109.4 . . ?
C14 C15 H15B 109.4 . . ?
C16 C15 H15B 109.4 . . ?
H15A C15 H15B 108.0 . . ?
C11 C16 C15 109.20(10) . . ?
C11 C16 H16A 109.8 . . ?
C15 C16 H16A 109.8 . . ?
C11 C16 H16B 109.8 . . ?
C15 C16 H16B 109.8 . . ?
H16A C16 H16B 108.3 . . ?

loop_
_geom_bond_atom_site_label_1
_geom_bond_atom_site_label_2
_geom_bond_distance
_geom_bond_site_symmetry_2
_geom_bond_publ_flag
Cu1 O1 1.8969(9) 2_656 ?
Cu1 O1 1.8969(9) . ?
Cu1 N1 2.0184(9) . ?
Cu1 N1 2.0185(9) 2_656 ?
O1 C1 1.3089(14) . ?
N1 C7 1.2902(14) . ?
N1 C11 1.4846(14) . ?
C1 C2 1.4177(16) . ?
C1 C6 1.4186(16) . ?
C2 C3 1.4098(16) . ?
C2 C7 1.4424(15) . ?
C3 C4 1.3767(17) . ?
C3 H3 0.9500 . ?
C4 C5 1.406(2) . ?
C4 H4 0.9500 . ?
C5 C6 1.3788(18) . ?
C5 H5 0.9500 . ?
C6 H6 0.9500 . ?
C7 H7 0.9500 . ?
C11 C16 1.5278(15) . ?
C11 C12 1.5308(16) . ?
C11 H11 1.0000 . ?
C12 C13 1.5297(16) . ?
C12 H12A 0.9900 . ?
C12 H12B 0.9900 . ?
C13 C14 1.5241(17) . ?
C13 H13A 0.9900 . ?
C13 H13B 0.9900 . ?
C14 C15 1.5258(17) . ?
C14 H14A 0.9900 . ?
C14 H14B 0.9900 . ?
C15 C16 1.5341(16) . ?
C15 H15A 0.9900 . ?
C15 H15B 0.9900 . ?
C16 H16A 0.9900 . ?
C16 H16B 0.9900 . ?

loop_
_geom_torsion_atom_site_label_1
_geom_torsion_atom_site_label_2
_geom_torsion_atom_site_label_3
_geom_torsion_atom_site_label_4
_geom_torsion
_geom_torsion_site_symmetry_1
_geom_torsion_site_symmetry_2
_geom_torsion_site_symmetry_3
_geom_torsion_site_symmetry_4
_geom_torsion_publ_flag
N1 Cu1 O1 C1 34.25(10) . . . . ?
N1 Cu1 O1 C1 -145.75(10) 2_656 . . . ?
Cu1 O1 C1 C2 -25.23(17) . . . . ?
Cu1 O1 C1 C6 156.19(9) . . . . ?
O1 C1 C2 C3 -179.60(11) . . . . ?
C6 C1 C2 C3 -1.00(17) . . . . ?
O1 C1 C2 C7 -3.64(18) . . . . ?
C6 C1 C2 C7 174.96(11) . . . . ?
C1 C2 C3 C4 0.06(19) . . . . ?
C7 C2 C3 C4 -176.07(12) . . . . ?
C2 C3 C4 C5 0.8(2) . . . . ?
C3 C4 C5 C6 -0.7(2) . . . . ?
C4 C5 C6 C1 -0.3(2) . . . . ?
O1 C1 C6 C5 179.79(12) . . . . ?
C2 C1 C6 C5 1.12(19) . . . . ?
C11 N1 C7 C2 -173.96(10) . . . . ?
Cu1 N1 C7 C2 8.86(16) . . . . ?
C3 C2 C7 N1 -172.55(11) . . . . ?
C1 C2 C7 N1 11.39(19) . . . . ?
C7 N1 C11 C16 -7.89(15) . . . . ?
Cu1 N1 C11 C16 169.38(8) . . . . ?
C7 N1 C11 C12 116.64(11) . . . . ?
Cu1 N1 C11 C12 -66.09(10) . . . . ?
N1 C11 C12 C13 171.81(9) . . . . ?
C16 C11 C12 C13 -59.61(13) . . . . ?
C11 C12 C13 C14 56.44(14) . . . . ?
C12 C13 C14 C15 -54.34(14) . . . . ?
C13 C14 C15 C16 55.61(15) . . . . ?
N1 C11 C16 C15 -176.38(10) . . . . ?
C12 C11 C16 C15 59.83(12) . . . . ?
C14 C15 C16 C11 -58.06(13) . . . . ?
